data_2237183
loop_
_publ_author_name
'Starosta, Wojciech'
'Leciejewicz, Janusz'

_publ_section_title
;
 Poly[(\m~4~-3-carboxypyrazine-2-carboxylato)(\m~4~-nitrato)dilithium]
;
_journal_coeditor_code KP2442
_journal_issue 1
_journal_name_full 'Acta Crystallographica Section E'
_journal_page_first m62
_journal_paper_doi 10.1107/S1600536812050738
_journal_volume 69
_journal_year 2013
_chemical_formula_iupac '[Li2 (C6 H3 N2 O4)2 (N O3 )]'
_chemical_formula_moiety 'C6 H3 Li2 N3 O7'
_chemical_formula_sum 'C6 H3 Li2 N3 O7'
_chemical_formula_weight 241.99
_chemical_name_systematic
;
Poly[(\m~4~-3-carboxypyrazine-2-carboxylato)(\m~4~-nitrato)dilithium]
;
_space_group_IT_number 4
_symmetry_cell_setting monoclinic
_symmetry_space_group_name_Hall 'P 2yb'
_symmetry_space_group_name_H-M 'P 1 21 1'
_atom_sites_solution_hydrogens geom
_atom_sites_solution_primary direct
_atom_sites_solution_secondary difmap
_audit_creation_method SHELXL-97
_cell_angle_alpha 90.00
_cell_angle_beta 95.598(2)
_cell_angle_gamma 90.00
_cell_formula_units_Z 2
_cell_length_a 4.62730(10)
_cell_length_b 15.8565(3)
_cell_length_c 6.1719(2)
_cell_measurement_reflns_used 2509
_cell_measurement_temperature 293(2)
_cell_measurement_theta_max 30.6454
_cell_measurement_theta_min 3.3100
_cell_volume 450.69(2)
_computing_cell_refinement 'CrysAlis PRO (Agilent, 2011)'
_computing_data_collection 'CrysAlis PRO (Agilent, 2011)'
_computing_data_reduction 'CrysAlis PRO (Agilent, 2011)'
_computing_molecular_graphics 'SHELXTL (Sheldrick, 2008)'
_computing_publication_material 'SHELXTL (Sheldrick, 2008)'
_computing_structure_refinement 'SHELXL97 (Sheldrick, 2008)'
_computing_structure_solution 'SHELXS97 (Sheldrick, 2008)'
_diffrn_ambient_temperature 293(2)
_diffrn_detector_area_resol_mean 16.0131
_diffrn_measured_fraction_theta_full 0.999
_diffrn_measured_fraction_theta_max 0.946
_diffrn_measurement_device_type 'Agilent SuperNova (Dual, Cu at zero, Eos)'
_diffrn_measurement_method '\w scans'
_diffrn_radiation_monochromator mirror
_diffrn_radiation_source 'SuperNova (Mo) X-ray Source'
_diffrn_radiation_type MoK\a
_diffrn_radiation_wavelength 0.71073
_diffrn_reflns_av_R_equivalents 0.0146
_diffrn_reflns_av_sigmaI/netI 0.0287
_diffrn_reflns_limit_h_max 6
_diffrn_reflns_limit_h_min -5
_diffrn_reflns_limit_k_max 22
_diffrn_reflns_limit_k_min -21
_diffrn_reflns_limit_l_max 8
_diffrn_reflns_limit_l_min -5
_diffrn_reflns_number 4032
_diffrn_reflns_theta_full 25.00
_diffrn_reflns_theta_max 30.71
_diffrn_reflns_theta_min 3.32
_diffrn_standards_interval_count 0
_diffrn_standards_interval_time 0
_diffrn_standards_number 0
_exptl_absorpt_coefficient_mu 0.160
_exptl_absorpt_correction_T_max 1.00000
_exptl_absorpt_correction_T_min 0.93604
_exptl_absorpt_correction_type multi-scan
_exptl_absorpt_process_details '(CrysAlis PRO; Agilent, 2011)'
_exptl_crystal_colour colourless
_exptl_crystal_density_diffrn 1.783
_exptl_crystal_density_method 'not measured'
_exptl_crystal_description block
_exptl_crystal_F_000 242
_exptl_crystal_size_max 0.20
_exptl_crystal_size_mid 0.14
_exptl_crystal_size_min 0.12
_refine_diff_density_max 0.211
_refine_diff_density_min -0.204
_refine_ls_extinction_method none
_refine_ls_goodness_of_fit_ref 1.101
_refine_ls_hydrogen_treatment mixed
_refine_ls_matrix_type full
_refine_ls_number_parameters 167
_refine_ls_number_reflns 2572
_refine_ls_number_restraints 1
_refine_ls_restrained_S_all 1.101
_refine_ls_R_factor_all 0.0398
_refine_ls_R_factor_gt 0.0359
_refine_ls_shift/su_max 0.000
_refine_ls_shift/su_mean 0.000
_refine_ls_structure_factor_coef Fsqd
_refine_ls_weighting_details 'calc w=1/[\s^2^(Fo^2^)+(0.0337P)^2^+0.0702P] where P=(Fo^2^+2Fc^2^)/3'
_refine_ls_weighting_scheme calc
_refine_ls_wR_factor_gt 0.0804
_refine_ls_wR_factor_ref 0.0835
_reflns_number_gt 2401
_reflns_number_total 2572
_reflns_threshold_expression I>2sigma(I)
_cod_data_source_file kp2442.cif
_cod_data_source_block I
_cod_original_sg_symbol_H-M 'P 21'
_cod_database_code 2237183
_cod_database_fobs_code 2237183

loop_
_symmetry_equiv_pos_as_xyz
'x, y, z'
'-x, y+1/2, -z'

loop_
_atom_site_type_symbol
_atom_site_label
_atom_site_fract_x
_atom_site_fract_y
_atom_site_fract_z
_atom_site_U_iso_or_equiv
_atom_site_adp_type
_atom_site_calc_flag
_atom_site_refinement_flags
_atom_site_occupancy
_atom_site_symmetry_multiplicity
O O1 0.5316(3) 0.40681(8) 0.6101(2) 0.0322(3) Uani d . 1 1
O O5 0.4586(3) 0.48672(8) 0.0630(2) 0.0297(3) Uani d . 1 1
C C2 0.4874(4) 0.27654(10) 0.4273(3) 0.0223(3) Uani d . 1 1
N N4 0.5051(4) 0.14644(9) 0.2348(2) 0.0279(3) Uani d . 1 1
N N1 0.6499(3) 0.31421(9) 0.2871(2) 0.0278(3) Uani d . 1 1
N N2 0.1867(3) 0.47658(9) 0.0539(2) 0.0243(3) Uani d . 1 1
O O2 0.2330(4) 0.31513(9) 0.7378(3) 0.0427(4) Uani d . 1 1
C C8 0.2425(4) 0.13507(11) 0.5462(3) 0.0261(3) Uani d . 1 1
C C3 0.4152(4) 0.19074(10) 0.4027(3) 0.0228(3) Uani d . 1 1
O O7 0.0838(3) 0.43786(9) 0.2022(3) 0.0393(3) Uani d . 1 1
O O6 0.0354(3) 0.50501(10) -0.1046(2) 0.0388(3) Uani d . 1 1
C C5 0.6615(4) 0.18550(12) 0.0970(3) 0.0326(4) Uani d . 1 1
H H5 0.7223 0.1559 -0.0205 0.039 Uiso calc R 1 1
C C7 0.4118(4) 0.33782(11) 0.6048(3) 0.0267(3) Uani d . 1 1
C C6 0.7368(5) 0.27000(11) 0.1245(3) 0.0338(4) Uani d . 1 1
H H6 0.8500 0.2957 0.0269 0.041 Uiso calc R 1 1
Li Li1 0.7058(7) 0.44849(19) 0.3298(5) 0.0289(6) Uani d . 1 1
Li Li2 0.3903(7) 0.0133(2) 0.2244(5) 0.0300(6) Uani d . 1 1
O O3 0.2524(3) 0.05895(8) 0.5143(2) 0.0329(3) Uani d . 1 1
O O4 0.1008(4) 0.16985(8) 0.6880(3) 0.0444(4) Uani d . 1 1
H H1 0.153(8) 0.252(2) 0.713(6) 0.093(11) Uiso d . 1 1

loop_
_atom_site_aniso_label
_atom_site_aniso_U_11
_atom_site_aniso_U_22
_atom_site_aniso_U_33
_atom_site_aniso_U_12
_atom_site_aniso_U_13
_atom_site_aniso_U_23
O1 0.0444(8) 0.0222(6) 0.0311(7) -0.0058(6) 0.0086(6) -0.0054(5)
O5 0.0184(5) 0.0402(7) 0.0307(6) -0.0033(5) 0.0045(4) 0.0052(5)
C2 0.0242(7) 0.0194(7) 0.0236(7) 0.0013(6) 0.0044(6) 0.0004(6)
N4 0.0352(8) 0.0224(7) 0.0275(8) -0.0012(6) 0.0092(6) -0.0022(6)
N1 0.0337(8) 0.0208(6) 0.0303(8) -0.0019(6) 0.0103(6) 0.0006(6)
N2 0.0223(6) 0.0230(6) 0.0285(7) -0.0014(5) 0.0073(5) -0.0009(5)
O2 0.0596(9) 0.0274(6) 0.0463(9) -0.0092(7) 0.0320(7) -0.0110(6)
C8 0.0308(9) 0.0230(8) 0.0249(9) -0.0012(7) 0.0039(7) 0.0008(6)
C3 0.0237(8) 0.0214(7) 0.0239(8) 0.0003(6) 0.0050(6) 0.0017(6)
O7 0.0332(7) 0.0416(8) 0.0461(8) 0.0019(6) 0.0197(6) 0.0144(6)
O6 0.0280(7) 0.0479(8) 0.0392(7) -0.0007(6) -0.0036(6) 0.0101(6)
C5 0.0433(10) 0.0271(9) 0.0301(9) 0.0005(8) 0.0173(8) -0.0051(7)
C7 0.0322(9) 0.0217(7) 0.0265(8) 0.0010(6) 0.0045(7) -0.0022(6)
C6 0.0426(11) 0.0258(8) 0.0356(10) -0.0016(8) 0.0171(8) 0.0032(7)
Li1 0.0342(16) 0.0249(14) 0.0288(15) 0.0009(12) 0.0097(12) 0.0000(12)
Li2 0.0382(16) 0.0234(13) 0.0287(15) 0.0015(13) 0.0052(13) 0.0008(12)
O3 0.0495(8) 0.0207(6) 0.0293(6) -0.0037(5) 0.0085(6) 0.0027(5)
O4 0.0629(10) 0.0275(7) 0.0488(9) -0.0113(7) 0.0359(8) -0.0059(6)

loop_
_atom_type_symbol
_atom_type_description
_atom_type_scat_dispersion_real
_atom_type_scat_dispersion_imag
_atom_type_scat_source
C C 0.0033 0.0016 'International Tables Vol C Tables 4.2.6.8 and 6.1.1.4'
H H 0.0000 0.0000 'International Tables Vol C Tables 4.2.6.8 and 6.1.1.4'
Li Li -0.0003 0.0001 'International Tables Vol C Tables 4.2.6.8 and 6.1.1.4'
O O 0.0106 0.0060 'International Tables Vol C Tables 4.2.6.8 and 6.1.1.4'
N N 0.0061 0.0033 'International Tables Vol C Tables 4.2.6.8 and 6.1.1.4'

loop_
_geom_angle_atom_site_label_1
_geom_angle_atom_site_label_2
_geom_angle_atom_site_label_3
_geom_angle_site_symmetry_1
_geom_angle_site_symmetry_3
_geom_angle
C7 O1 Li2 . 2_656 146.19(15)
C7 O1 Li1 . . 118.12(15)
Li2 O1 Li1 2_656 . 95.24(14)
N2 O5 Li1 . . 118.93(13)
N2 O5 Li2 . 2_655 114.63(14)
Li1 O5 Li2 . 2_655 124.59(14)
N1 C2 C3 . . 120.27(14)
N1 C2 C7 . . 111.15(14)
C3 C2 C7 . . 128.55(15)
C5 N4 C3 . . 118.59(14)
C5 N4 Li2 . . 125.60(15)
C3 N4 Li2 . . 115.76(14)
C6 N1 C2 . . 119.08(15)
C6 N1 Li1 . . 125.14(14)
C2 N1 Li1 . . 115.41(13)
O6 N2 O7 . . 122.70(15)
O6 N2 O5 . . 118.37(14)
O7 N2 O5 . . 118.93(15)
C7 O2 H1 . . 114(2)
O3 C8 O4 . . 124.69(17)
O3 C8 C3 . . 116.47(15)
O4 C8 C3 . . 118.83(14)
N4 C3 C2 . . 119.89(14)
N4 C3 C8 . . 111.18(14)
C2 C3 C8 . . 128.92(14)
N2 O7 Li1 . 1_455 131.81(15)
N2 O6 Li2 . 2 139.98(15)
N4 C5 C6 . . 121.23(16)
N4 C5 H5 . . 119.4
C6 C5 H5 . . 119.4
O1 C7 O2 . . 123.79(16)
O1 C7 C2 . . 116.83(15)
O2 C7 C2 . . 119.38(15)
N1 C6 C5 . . 120.92(17)
N1 C6 H6 . . 119.5
C5 C6 H6 . . 119.5
O7 Li1 O3 1_655 2_656 102.51(15)
O7 Li1 O5 1_655 . 98.83(14)
O3 Li1 O5 2_656 . 98.69(14)
O7 Li1 O1 1_655 . 136.49(18)
O3 Li1 O1 2_656 . 84.57(13)
O5 Li1 O1 . . 122.78(17)
O7 Li1 N1 1_655 . 88.16(13)
O3 Li1 N1 2_656 . 158.15(18)
O5 Li1 N1 . . 98.41(14)
O1 Li1 N1 . . 74.76(11)
O7 Li1 Li2 1_655 2_656 127.08(16)
O3 Li1 Li2 2_656 2_656 43.67(9)
O5 Li1 Li2 . 2_656 121.60(15)
O1 Li1 Li2 . 2_656 41.13(9)
N1 Li1 Li2 . 2_656 114.95(13)
O1 Li2 O5 2_646 2_645 102.31(15)
O1 Li2 O6 2_646 2_545 104.59(16)
O5 Li2 O6 2_645 2_545 94.18(14)
O1 Li2 O3 2_646 . 84.81(13)
O5 Li2 O3 2_645 . 171.64(18)
O6 Li2 O3 2_545 . 88.17(14)
O1 Li2 N4 2_646 . 141.01(18)
O5 Li2 N4 2_645 . 97.16(14)
O6 Li2 N4 2_545 . 107.32(15)
O3 Li2 N4 . . 74.49(12)
O1 Li2 Li1 2_646 2_646 43.63(9)
O5 Li2 Li1 2_645 2_646 145.93(15)
O6 Li2 Li1 2_545 2_646 94.92(13)
O3 Li2 Li1 . 2_646 41.41(9)
N4 Li2 Li1 . 2_646 111.21(14)
C8 O3 Li1 . 2_646 142.15(15)
C8 O3 Li2 . . 119.94(14)
Li1 O3 Li2 2_646 . 94.92(14)
C8 O4 H1 . . 113.8(17)

loop_
_geom_bond_atom_site_label_1
_geom_bond_atom_site_label_2
_geom_bond_site_symmetry_2
_geom_bond_distance
_geom_bond_publ_flag
O1 C7 . 1.225(2) ?
O1 Li2 2_656 1.989(3) ?
Li1 O1 . 2.086(3) y
O5 N2 . 1.2643(18) ?
Li1 O5 . 2.005(3) y
Li1 N1 . 2.158(3) y
Li1 O7 1_655 1.994(3) y
Li1 O3 2_656 1.999(3) y
O5 Li2 2_655 2.014(3) ?
C2 N1 . 1.341(2) ?
C2 C3 . 1.406(2) ?
C2 C7 . 1.530(2) ?
N4 C5 . 1.324(2) ?
N4 C3 . 1.351(2) ?
Li2 N4 . 2.176(3) y
N1 C6 . 1.319(2) ?
N2 O6 . 1.231(2) ?
N2 O7 . 1.2359(19) ?
O2 C7 . 1.273(2) ?
O2 H1 . 1.07(4) ?
C8 O3 . 1.224(2) ?
C8 O4 . 1.269(2) ?
C8 C3 . 1.530(2) ?
O7 Li1 1_455 1.994(3) ?
O6 Li2 2 2.040(4) ?
C5 C6 . 1.391(3) ?
C5 H5 . 0.9300 ?
C6 H6 . 0.9300 ?
Li1 Li2 2_656 3.011(4) ?
Li2 O1 2_646 1.989(3) y
Li2 O5 2_645 2.014(3) y
Li2 O6 2_545 2.040(4) y
Li2 O3 . 2.086(3) y
Li2 Li1 2_646 3.011(4) ?
O3 Li1 2_646 1.999(3) ?
O4 H1 . 1.34(4) ?

loop_
_geom_hbond_atom_site_label_D
_geom_hbond_atom_site_label_H
_geom_hbond_atom_site_label_A
_geom_hbond_distance_DH
_geom_hbond_distance_HA
_geom_hbond_distance_DA
_geom_hbond_angle_DHA
O2 H1 O4 1.07(4) 1.34(4) 2.3955(19) 170(4)

loop_
_geom_torsion_atom_site_label_1
_geom_torsion_atom_site_label_2
_geom_torsion_atom_site_label_3
_geom_torsion_atom_site_label_4
_geom_torsion_site_symmetry_1
_geom_torsion_site_symmetry_4
_geom_torsion
C3 C2 N1 C6 . . 1.0(3)
C7 C2 N1 C6 . . 179.39(16)
C3 C2 N1 Li1 . . 174.35(15)
C7 C2 N1 Li1 . . -7.3(2)
Li1 O5 N2 O6 . . 175.52(16)
Li2 O5 N2 O6 2_655 . -19.3(2)
Li1 O5 N2 O7 . . -5.3(2)
Li2 O5 N2 O7 2_655 . 159.91(16)
C5 N4 C3 C2 . . 0.3(3)
Li2 N4 C3 C2 . . 177.86(16)
C5 N4 C3 C8 . . -179.02(17)
Li2 N4 C3 C8 . . -1.4(2)
N1 C2 C3 N4 . . -1.3(3)
C7 C2 C3 N4 . . -179.31(17)
N1 C2 C3 C8 . . 177.86(17)
C7 C2 C3 C8 . . -0.2(3)
O3 C8 C3 N4 . . 12.0(2)
O4 C8 C3 N4 . . -167.97(17)
O3 C8 C3 C2 . . -167.18(17)
O4 C8 C3 C2 . . 12.8(3)
O6 N2 O7 Li1 . 1_455 -32.3(3)
O5 N2 O7 Li1 . 1_455 148.58(19)
O7 N2 O6 Li2 . 2 1.3(3)
O5 N2 O6 Li2 . 2 -179.55(19)
C3 N4 C5 C6 . . 0.9(3)
Li2 N4 C5 C6 . . -176.40(18)
Li2 O1 C7 O2 2_656 . 9.4(4)
Li1 O1 C7 O2 . . -160.34(19)
Li2 O1 C7 C2 2_656 . -170.2(2)
Li1 O1 C7 C2 . . 20.1(2)
N1 C2 C7 O1 . . -7.9(2)
C3 C2 C7 O1 . . 170.27(18)
N1 C2 C7 O2 . . 172.51(18)
C3 C2 C7 O2 . . -9.3(3)
C2 N1 C6 C5 . . 0.2(3)
Li1 N1 C6 C5 . . -172.44(19)
N4 C5 C6 N1 . . -1.2(3)
N2 O5 Li1 O7 . 1_655 158.55(14)
Li2 O5 Li1 O7 2_655 1_655 -5.1(2)
N2 O5 Li1 O3 . 2_656 -97.24(17)
Li2 O5 Li1 O3 2_655 2_656 99.13(17)
N2 O5 Li1 O1 . . -8.1(2)
Li2 O5 Li1 O1 2_655 . -171.75(15)
N2 O5 Li1 N1 . . 69.12(17)
Li2 O5 Li1 N1 2_655 . -94.52(18)
N2 O5 Li1 Li2 . 2_656 -57.2(2)
Li2 O5 Li1 Li2 2_655 2_656 139.21(19)
C7 O1 Li1 O7 . 1_655 -88.5(3)
Li2 O1 Li1 O7 2_656 1_655 97.2(3)
C7 O1 Li1 O3 . 2_656 168.99(15)
Li2 O1 Li1 O3 2_656 2_656 -5.28(15)
C7 O1 Li1 O5 . . 72.1(2)
Li2 O1 Li1 O5 2_656 . -102.13(19)
C7 O1 Li1 N1 . . -18.14(18)
Li2 O1 Li1 N1 2_656 . 167.59(13)
C7 O1 Li1 Li2 . 2_656 174.3(2)
C6 N1 Li1 O7 . 1_655 -34.8(2)
C2 N1 Li1 O7 . 1_655 152.34(15)
C6 N1 Li1 O3 . 2_656 -155.0(4)
C2 N1 Li1 O3 . 2_656 32.2(6)
C6 N1 Li1 O5 . . 63.8(2)
C2 N1 Li1 O5 . . -109.00(16)
C6 N1 Li1 O1 . . -174.35(17)
C2 N1 Li1 O1 . . 12.80(17)
C6 N1 Li1 Li2 . 2_656 -165.38(18)
C2 N1 Li1 Li2 . 2_656 21.8(2)
C5 N4 Li2 O1 . 2_646 112.0(3)
C3 N4 Li2 O1 . 2_646 -65.4(3)
C5 N4 Li2 O5 . 2_645 -7.8(2)
C3 N4 Li2 O5 . 2_645 174.83(14)
C5 N4 Li2 O6 . 2_545 -104.4(2)
C3 N4 Li2 O6 . 2_545 78.16(19)
C5 N4 Li2 O3 . . 172.54(18)
C3 N4 Li2 O3 . . -4.88(16)
C5 N4 Li2 Li1 . 2_646 153.02(18)
C3 N4 Li2 Li1 . 2_646 -24.4(2)
O4 C8 O3 Li1 . 2_646 -43.1(4)
C3 C8 O3 Li1 . 2_646 136.9(2)
O4 C8 O3 Li2 . . 162.41(19)
C3 C8 O3 Li2 . . -17.6(2)
O1 Li2 O3 C8 2_646 . 159.34(16)
O5 Li2 O3 C8 2_645 . 10.7(14)
O6 Li2 O3 C8 2_545 . -95.84(18)
N4 Li2 O3 C8 . . 12.71(19)
Li1 Li2 O3 C8 2_646 . 164.6(2)
O1 Li2 O3 Li1 2_646 2_646 -5.27(15)
O5 Li2 O3 Li1 2_645 2_646 -153.9(13)
O6 Li2 O3 Li1 2_545 2_646 99.55(14)
N4 Li2 O3 Li1 . 2_646 -151.90(13)
